data_7132567
loop_
_publ_author_name
'Banks, Henry J. S.'
'Frese, Josef W. A.'
'Elsegood, Mark R. J.'
'Redshaw, Carl'

_publ_section_title
;
 Mixed-magnesium/zinc calix[4]arene complexes: structure, and ring opening
 polymerisation studies.
;
_journal_issue 3
_journal_name_full 'Chemical communications (Cambridge, England)'
_journal_page_first 304
_journal_page_last 307
_journal_paper_doi 10.1039/d3cc04899c
_journal_volume 60
_journal_year 2024
_chemical_formula_moiety 'C100.92 H126.37 Br2.52 CL0.48 Mg3 N6.46 O10 Zn3, 4(C2 H3 N)'
_chemical_formula_sum 'C108.92 H138.37 Br2.52 Cl0.48 Mg3 N10.46 O10 Zn3'
_chemical_formula_weight 2241.34
_space_group_crystal_system orthorhombic
_space_group_IT_number 62
_space_group_name_Hall '-P 2ac 2n'
_space_group_name_H-M_alt 'P n m a'
_atom_sites_solution_hydrogens mixed
_atom_sites_solution_primary iterative
_atom_sites_solution_secondary difmap
_audit_creation_method SHELXL-2019/3
_audit_update_record
;
2023-11-14 deposited with the CCDC.	2023-12-01 downloaded from the CCDC.
;
_cell_angle_alpha 90
_cell_angle_beta 90
_cell_angle_gamma 90
_cell_formula_units_Z 4
_cell_length_a 28.44051(12)
_cell_length_b 33.62784(6)
_cell_length_c 12.56775(13)
_cell_measurement_reflns_used 86483
_cell_measurement_temperature 100(2)
_cell_measurement_theta_max 70.25
_cell_measurement_theta_min 3.75
_cell_volume 12019.71(14)
_computing_cell_refinement 'CrysAlisPro 1.171.41.105a (Rigaku OD, 2021)'
_computing_data_collection 'CrysAlisPro 1.171.41.105a (Rigaku OD, 2021)'
_computing_data_reduction 'CrysAlisPro 1.171.41.105a (Rigaku OD, 2021)'
_computing_molecular_graphics 'Bruker SHELXTL'
_computing_publication_material 'Bruker SHELXTL'
_computing_structure_refinement 'SHELXL-2019/3 (Sheldrick, 2019)'
_computing_structure_solution 'SHELXT 2018/2 (Sheldrick, 2018)'
_diffrn_ambient_temperature 100(2)
_diffrn_detector_area_resol_mean 10
_diffrn_measured_fraction_theta_full 0.997
_diffrn_measured_fraction_theta_max 0.997
_diffrn_measurement_device 'four-circle diffractometer'
_diffrn_measurement_device_type
; 
Rigaku 007HF equipped with Varimax confocal mirrors and 
an AFC11 goniometer and HyPix 6000 detector 
;
_diffrn_measurement_method 'profile data from \w-scans'
_diffrn_radiation_collimation 0.3
_diffrn_radiation_type CuK\a
_diffrn_radiation_wavelength 1.54178
_diffrn_reflns_av_R_equivalents 0.0367
_diffrn_reflns_av_unetI/netI 0.0148
_diffrn_reflns_Laue_measured_fraction_full 0.997
_diffrn_reflns_Laue_measured_fraction_max 0.997
_diffrn_reflns_limit_h_max 34
_diffrn_reflns_limit_h_min -32
_diffrn_reflns_limit_k_max 40
_diffrn_reflns_limit_k_min -39
_diffrn_reflns_limit_l_max 15
_diffrn_reflns_limit_l_min -15
_diffrn_reflns_number 186976
_diffrn_reflns_point_group_measured_fraction_full 0.997
_diffrn_reflns_point_group_measured_fraction_max 0.997
_diffrn_reflns_theta_full 67.679
_diffrn_reflns_theta_max 68.245
_diffrn_reflns_theta_min 3.755
_diffrn_source 'Rotating anode'
_exptl_absorpt_coefficient_mu 2.368
_exptl_absorpt_correction_T_max 1.000
_exptl_absorpt_correction_T_min 0.761
_exptl_absorpt_correction_type multi-scan
_exptl_absorpt_process_details
; 
CrysAlisPro 1.171.41.105a (Rigaku Oxford Diffraction, 2021) 
Empirical absorption correction using spherical harmonics, 
implemented in SCALE3 ABSPACK scaling algorithm. 
;
_exptl_crystal_colour colourless
_exptl_crystal_density_diffrn 1.239
_exptl_crystal_density_method 'not measured'
_exptl_crystal_description prism
_exptl_crystal_F_000 4669
_exptl_crystal_recrystallization_method 'Re-crystallisation from solvent: acetonitrile'
_exptl_crystal_size_max 0.240
_exptl_crystal_size_mid 0.220
_exptl_crystal_size_min 0.140
_refine_diff_density_max 2.067
_refine_diff_density_min -1.044
_refine_diff_density_rms 0.092
_refine_ls_extinction_method none
_refine_ls_goodness_of_fit_ref 1.057
_refine_ls_hydrogen_treatment mixed
_refine_ls_matrix_type full
_refine_ls_number_parameters 723
_refine_ls_number_reflns 11175
_refine_ls_number_restraints 679
_refine_ls_restrained_S_all 1.055
_refine_ls_R_factor_all 0.0737
_refine_ls_R_factor_gt 0.0718
_refine_ls_shift/su_max 0.001
_refine_ls_shift/su_mean 0.000
_refine_ls_structure_factor_coef Fsqd
_refine_ls_weighting_details 'w=1/[\s^2^(Fo^2^)+(0.1114P)^2^+28.6546P] where P=(Fo^2^+2Fc^2^)/3'
_refine_ls_weighting_scheme calc
_refine_ls_wR_factor_gt 0.2038
_refine_ls_wR_factor_ref 0.2053
_reflns_Friedel_coverage 0.000
_reflns_number_gt 10629
_reflns_number_total 11175
_reflns_threshold_expression 'I > 2\s(I)'
_cod_data_source_file d3cc04899c2.cif
_cod_data_source_block cr648
_cod_database_code 7132567
_shelx_shelxl_version_number 2019/3
_shelx_space_group_comment
; 
The symmetry employed for this shelxl refinement is uniquely defined 
by the following loop, which should always be used as a source of 
symmetry information in preference to the above space-group names. 
They are only intended as comments. 
;
_shelx_estimated_absorpt_t_min 0.600
_shelx_estimated_absorpt_t_max 0.733

loop_
_space_group_symop_operation_xyz
'x, y, z'
'-x+1/2, -y, z+1/2'
'-x, y+1/2, -z'
'x+1/2, -y+1/2, -z+1/2'
'-x, -y, -z'
'x-1/2, y, -z-1/2'
'x, -y-1/2, z'
'-x-1/2, y-1/2, z-1/2'

loop_
_atom_site_label
_atom_site_type_symbol
_atom_site_fract_x
_atom_site_fract_y
_atom_site_fract_z
_atom_site_U_iso_or_equiv
_atom_site_adp_type
_atom_site_occupancy
_atom_site_site_symmetry_order
_atom_site_calc_flag
_atom_site_refinement_flags_posn
_atom_site_refinement_flags_adp
_atom_site_refinement_flags_occupancy
_atom_site_disorder_assembly
_atom_site_disorder_group
Zn1 Zn 0.44958(2) 0.750000 0.32163(5) 0.03141(19) Uani 1 2 d S T P . .
Br1 Br 0.52180(2) 0.750000 0.41777(6) 0.0461(3) Uani 0.826(6) 2 d S T P A 1
Cl1X Cl 0.52180(2) 0.750000 0.41777(6) 0.0461(3) Uani 0.174(6) 2 d S T P A 2
Zn2 Zn 0.43184(3) 0.69629(2) 0.67383(6) 0.0431(3) Uani 0.729(2) 1 d . U P B .
Br2 Br 0.41380(3) 0.67566(3) 0.84230(5) 0.0902(4) Uani 0.845(6) 1 d . U P B 1
Cl2X Cl 0.41380(3) 0.67566(3) 0.84230(5) 0.0902(4) Uani 0.155(6) 1 d . . P B 2
Mg1 Mg 0.35789(4) 0.69487(3) 0.43086(9) 0.0281(3) Uani 1 1 d . . . . .
Mg2 Mg 0.29806(7) 0.750000 0.56662(18) 0.0479(5) Uani 1 2 d S T P . .
Zn2X Zn 0.39920(11) 0.70635(7) 0.68652(18) 0.0501(8) Uani 0.271(2) 1 d . U P B .
O1 O 0.41685(8) 0.69961(6) 0.3403(2) 0.0319(5) Uani 1 1 d . . . . .
O2 O 0.39566(9) 0.67311(7) 0.5560(2) 0.0373(6) Uani 1 1 d . . . . .
O3 O 0.29716(8) 0.69476(7) 0.5159(2) 0.0348(5) Uani 1 1 d . . . . .
O4 O 0.31926(8) 0.71408(6) 0.30717(19) 0.0311(5) Uani 1 1 d . . . . .
H4 H 0.316(2) 0.750000 0.302(5) 0.047 Uiso 1 2 d S U P . .
C1 C 0.42680(12) 0.66645(9) 0.2797(3) 0.0312(7) Uani 1 1 d . . . . .
C2 C 0.40829(12) 0.66258(10) 0.1774(3) 0.0326(7) Uani 1 1 d . . . . .
C3 C 0.41695(13) 0.62786(10) 0.1192(3) 0.0382(8) Uani 1 1 d . . . . .
H3 H 0.404637 0.625650 0.049227 0.046 Uiso 1 1 calc R U . . .
C4 C 0.44285(13) 0.59665(10) 0.1604(3) 0.0388(8) Uani 1 1 d . . . . .
C5 C 0.46017(12) 0.60087(10) 0.2631(3) 0.0393(9) Uani 1 1 d . . . . .
H5 H 0.478120 0.579771 0.292657 0.047 Uiso 1 1 calc R U . . .
O5 O 0.44026(19) 0.750000 0.6250(5) 0.0431(13) Uani 0.757(10) 2 d S TU P B .
O6 O 0.36301(12) 0.750000 0.4868(3) 0.0345(7) Uani 1 2 d DS T P E .
H6 H 0.3844(16) 0.750000 0.531(4) 0.041 Uiso 1 2 d DS U P . .
O5X O 0.4728(7) 0.750000 0.6498(16) 0.049(3) Uani 0.243(10) 2 d DS TU P B .
H5X H 0.469(5) 0.750000 0.583(3) 0.13(5) Uiso 1 2 d DS . P . .
C6 C 0.45234(12) 0.63484(10) 0.3249(3) 0.0342(8) Uani 1 1 d . . . . .
C7 C 0.45350(15) 0.55865(11) 0.0962(4) 0.0479(10) Uani 1 1 d . . . . .
C8 C 0.50597(17) 0.55828(14) 0.0694(5) 0.0623(14) Uani 1 1 d . . . . .
H8A H 0.513325 0.580835 0.022914 0.093 Uiso 1 1 calc R U . . .
H8B H 0.513856 0.533395 0.032935 0.093 Uiso 1 1 calc R U . . .
H8C H 0.524331 0.560365 0.135137 0.093 Uiso 1 1 calc R U . . .
C9 C 0.44180(17) 0.52181(12) 0.1642(4) 0.0561(12) Uani 1 1 d . . . . .
H9A H 0.449884 0.497667 0.124518 0.084 Uiso 1 1 calc R U . . .
H9B H 0.408140 0.521654 0.180830 0.084 Uiso 1 1 calc R U . . .
H9C H 0.459949 0.522672 0.230439 0.084 Uiso 1 1 calc R U . . .
C10 C 0.42509(19) 0.55634(13) -0.0057(4) 0.0618(13) Uani 1 1 d . . . . .
H10A H 0.432445 0.579317 -0.050657 0.093 Uiso 1 1 calc R U . . .
H10B H 0.391482 0.556421 0.011540 0.093 Uiso 1 1 calc R U . . .
H10C H 0.432983 0.531800 -0.043725 0.093 Uiso 1 1 calc R U . . .
C11 C 0.46812(12) 0.63487(10) 0.4395(3) 0.0368(8) Uani 1 1 d . . . . .
H11A H 0.470763 0.662668 0.464736 0.044 Uiso 1 1 calc R U . . .
H11B H 0.499631 0.622503 0.444450 0.044 Uiso 1 1 calc R U . . .
C12 C 0.39767(13) 0.63280(10) 0.5635(3) 0.0351(8) Uani 1 1 d . . . . .
C13 C 0.43403(12) 0.61231(10) 0.5109(3) 0.0361(8) Uani 1 1 d . . . . .
C14 C 0.43582(13) 0.57103(11) 0.5207(4) 0.0449(10) Uani 1 1 d . . . . .
H14 H 0.460461 0.557007 0.486136 0.054 Uiso 1 1 calc R U . . .
C15 C 0.40279(14) 0.54946(12) 0.5795(4) 0.0496(10) Uani 1 1 d . U . . .
C16 C 0.36666(14) 0.57061(11) 0.6269(4) 0.0449(9) Uani 1 1 d . . . . .
H16 H 0.343532 0.556444 0.666101 0.054 Uiso 1 1 calc R U . . .
C17 C 0.36282(13) 0.61199(11) 0.6194(3) 0.0375(8) Uani 1 1 d . . . . .
C18 C 0.40649(16) 0.50379(13) 0.5875(5) 0.0654(13) Uani 1 1 d . U . . .
C19 C 0.4026(2) 0.48547(14) 0.4777(6) 0.0826(15) Uani 1 1 d . U . . .
H19A H 0.406058 0.456547 0.483094 0.124 Uiso 1 1 calc R U . . .
H19B H 0.427461 0.496181 0.431890 0.124 Uiso 1 1 calc R U . . .
H19C H 0.371831 0.491845 0.447114 0.124 Uiso 1 1 calc R U . . .
C20 C 0.45458(19) 0.49307(17) 0.6387(7) 0.093(2) Uani 1 1 d . U . . .
H20A H 0.459152 0.464203 0.636121 0.139 Uiso 1 1 calc R U . . .
H20B H 0.454996 0.502016 0.712862 0.139 Uiso 1 1 calc R U . . .
H20C H 0.479911 0.506234 0.599247 0.139 Uiso 1 1 calc R U . . .
C21 C 0.3689(2) 0.48657(15) 0.6615(6) 0.0811(17) Uani 1 1 d . U . . .
H21A H 0.338042 0.488444 0.627167 0.122 Uiso 1 1 calc R U . . .
H21B H 0.368484 0.501618 0.728292 0.122 Uiso 1 1 calc R U . . .
H21C H 0.376099 0.458625 0.676482 0.122 Uiso 1 1 calc R U . . .
C22 C 0.31992(14) 0.63292(11) 0.6651(3) 0.0411(9) Uani 1 1 d . . . . .
H22A H 0.327855 0.661068 0.679641 0.049 Uiso 1 1 calc R U . . .
H22B H 0.311200 0.620268 0.733402 0.049 Uiso 1 1 calc R U . . .
C23 C 0.26955(12) 0.66184(10) 0.5156(3) 0.0352(8) Uani 1 1 d . . . . .
C24 C 0.27818(13) 0.63121(11) 0.5895(3) 0.0395(8) Uani 1 1 d . . . . .
C25 C 0.24945(14) 0.59776(12) 0.5880(4) 0.0477(10) Uani 1 1 d . . . . .
H25 H 0.254871 0.577433 0.639045 0.057 Uiso 1 1 calc R U . . .
C26 C 0.21353(14) 0.59279(12) 0.5159(4) 0.0544(11) Uani 1 1 d . U . . .
C27 C 0.20720(14) 0.62213(12) 0.4406(4) 0.0495(10) Uani 1 1 d . . . . .
H27 H 0.183405 0.618656 0.388327 0.059 Uiso 1 1 calc R U . . .
C28 C 0.23427(12) 0.65665(11) 0.4379(3) 0.0382(8) Uani 1 1 d . . . . .
C29 C 0.1845(2) 0.5528(2) 0.5050(7) 0.0610(16) Uani 0.785(9) 1 d D U P C 1
C30 C 0.2020(3) 0.52704(19) 0.4102(7) 0.076(2) Uani 0.785(9) 1 d D U P C 1
H30A H 0.198846 0.542167 0.343915 0.114 Uiso 0.785(9) 1 calc R U P C 1
H30B H 0.235055 0.519993 0.421245 0.114 Uiso 0.785(9) 1 calc R U P C 1
H30C H 0.183069 0.502740 0.405641 0.114 Uiso 0.785(9) 1 calc R U P C 1
C31 C 0.1900(3) 0.5282(2) 0.6055(7) 0.081(2) Uani 0.785(9) 1 d D U P C 1
H31A H 0.223321 0.521922 0.616480 0.122 Uiso 0.785(9) 1 calc R U P C 1
H31B H 0.178172 0.543273 0.666593 0.122 Uiso 0.785(9) 1 calc R U P C 1
H31C H 0.172104 0.503402 0.598441 0.122 Uiso 0.785(9) 1 calc R U P C 1
C32 C 0.1327(4) 0.5631(6) 0.4852(12) 0.086(3) Uani 0.785(9) 1 d D U P C 1
H32A H 0.130060 0.578967 0.420065 0.129 Uiso 0.785(9) 1 calc R U P C 1
H32B H 0.114496 0.538568 0.477415 0.129 Uiso 0.785(9) 1 calc R U P C 1
H32C H 0.120564 0.578439 0.545567 0.129 Uiso 0.785(9) 1 calc R U P C 1
C29X C 0.1774(8) 0.5603(7) 0.5478(19) 0.059(4) Uani 0.215(9) 1 d D U P C 2
C30X C 0.2061(8) 0.5223(6) 0.525(3) 0.072(5) Uani 0.215(9) 1 d D U P C 2
H30D H 0.217611 0.522918 0.451384 0.109 Uiso 0.215(9) 1 calc R U P C 2
H30E H 0.232860 0.520860 0.573831 0.109 Uiso 0.215(9) 1 calc R U P C 2
H30F H 0.186028 0.498868 0.534843 0.109 Uiso 0.215(9) 1 calc R U P C 2
C31X C 0.1599(8) 0.5591(7) 0.6602(18) 0.067(5) Uani 0.215(9) 1 d D U P C 2
H31D H 0.186773 0.558421 0.709070 0.101 Uiso 0.215(9) 1 calc R U P C 2
H31E H 0.140895 0.582768 0.674550 0.101 Uiso 0.215(9) 1 calc R U P C 2
H31F H 0.140694 0.535202 0.670582 0.101 Uiso 0.215(9) 1 calc R U P C 2
C32X C 0.1359(14) 0.5614(16) 0.469(3) 0.064(6) Uani 0.215(9) 1 d D U P C 2
H32D H 0.148078 0.562189 0.395658 0.096 Uiso 0.215(9) 1 calc R U P C 2
H32E H 0.116547 0.537519 0.477915 0.096 Uiso 0.215(9) 1 calc R U P C 2
H32F H 0.116748 0.585085 0.481882 0.096 Uiso 0.215(9) 1 calc R U P C 2
C33 C 0.22623(13) 0.68676(11) 0.3495(3) 0.0379(8) Uani 1 1 d . . . . .
H33A H 0.236145 0.713328 0.374894 0.045 Uiso 1 1 calc R U . . .
H33B H 0.192150 0.688053 0.333786 0.045 Uiso 1 1 calc R U . . .
C34 C 0.29836(12) 0.69129(9) 0.2307(3) 0.0332(7) Uani 1 1 d . . . . .
C35 C 0.25255(13) 0.67728(9) 0.2469(3) 0.0364(8) Uani 1 1 d . . . . .
C36 C 0.23250(14) 0.65336(11) 0.1678(4) 0.0444(9) Uani 1 1 d . . . . .
H36 H 0.201326 0.643896 0.177642 0.053 Uiso 1 1 calc R U . . .
C37 C 0.25639(15) 0.64291(12) 0.0754(4) 0.0470(10) Uani 1 1 d . . . . .
C38 C 0.30260(14) 0.65684(11) 0.0638(3) 0.0413(9) Uani 1 1 d . . . . .
H38 H 0.319916 0.649790 0.001964 0.050 Uiso 1 1 calc R U . . .
C39 C 0.32373(13) 0.68077(10) 0.1407(3) 0.0350(8) Uani 1 1 d . . . . .
C40 C 0.23421(18) 0.61808(16) -0.0149(4) 0.0682(13) Uani 1 1 d D U . . .
C41 C 0.1872(3) 0.6019(4) 0.0131(8) 0.114(3) Uani 0.858(8) 1 d D U P D 1
H41A H 0.174854 0.586470 -0.046921 0.170 Uiso 0.858(8) 1 calc R U P D 1
H41B H 0.189977 0.584657 0.075634 0.170 Uiso 0.858(8) 1 calc R U P D 1
H41C H 0.165683 0.623883 0.028990 0.170 Uiso 0.858(8) 1 calc R U P D 1
C42 C 0.2684(3) 0.58462(18) -0.0513(6) 0.0736(18) Uani 0.858(8) 1 d D U P D 1
H42A H 0.298970 0.596249 -0.069161 0.110 Uiso 0.858(8) 1 calc R U P D 1
H42B H 0.272276 0.565278 0.006324 0.110 Uiso 0.858(8) 1 calc R U P D 1
H42C H 0.255400 0.571252 -0.114094 0.110 Uiso 0.858(8) 1 calc R U P D 1
C43 C 0.2290(2) 0.64502(19) -0.1159(5) 0.0681(16) Uani 0.858(8) 1 d D U P D 1
H43A H 0.259745 0.655922 -0.135309 0.102 Uiso 0.858(8) 1 calc R U P D 1
H43B H 0.216669 0.629143 -0.175035 0.102 Uiso 0.858(8) 1 calc R U P D 1
H43C H 0.207198 0.666866 -0.100420 0.102 Uiso 0.858(8) 1 calc R U P D 1
C41X C 0.1817(6) 0.6266(11) -0.015(3) 0.066(6) Uani 0.142(8) 1 d D U P D 2
H41D H 0.170733 0.630373 0.057841 0.099 Uiso 0.142(8) 1 calc R U P D 2
H41E H 0.175569 0.650786 -0.056665 0.099 Uiso 0.142(8) 1 calc R U P D 2
H41F H 0.164962 0.604171 -0.047652 0.099 Uiso 0.142(8) 1 calc R U P D 2
C42X C 0.2333(13) 0.5748(7) 0.045(2) 0.074(6) Uani 0.142(8) 1 d D U P D 2
H42D H 0.215615 0.577027 0.111547 0.111 Uiso 0.142(8) 1 calc R U P D 2
H42E H 0.218260 0.555156 -0.001388 0.111 Uiso 0.142(8) 1 calc R U P D 2
H42F H 0.265609 0.566429 0.060450 0.111 Uiso 0.142(8) 1 calc R U P D 2
C43X C 0.2613(11) 0.6110(11) -0.1120(19) 0.072(7) Uani 0.142(8) 1 d D U P D 2
H43D H 0.294270 0.606181 -0.093467 0.108 Uiso 0.142(8) 1 calc R U P D 2
H43E H 0.248584 0.587817 -0.149250 0.108 Uiso 0.142(8) 1 calc R U P D 2
H43F H 0.259191 0.634432 -0.158263 0.108 Uiso 0.142(8) 1 calc R U P D 2
C44 C 0.37481(13) 0.69324(10) 0.1292(3) 0.0344(7) Uani 1 1 d . . . . .
H44A H 0.379535 0.719163 0.164939 0.041 Uiso 1 1 calc R U . . .
H44B H 0.382263 0.696686 0.052800 0.041 Uiso 1 1 calc R U . . .
N1 N 0.34323(10) 0.63481(8) 0.3743(3) 0.0336(6) Uani 1 1 d D U . . .
C45 C 0.33150(13) 0.60583(11) 0.3369(4) 0.0424(9) Uani 1 1 d D U . . .
C46 C 0.3152(2) 0.56986(15) 0.2826(6) 0.087(2) Uani 1 1 d D U . . .
H46A H 0.281037 0.571064 0.273644 0.130 Uiso 1 1 calc R U . . .
H46B H 0.323472 0.546465 0.325227 0.130 Uiso 1 1 calc R U . . .
H46C H 0.330309 0.567979 0.212704 0.130 Uiso 1 1 calc R U . . .
N2 N 0.47036(16) 0.750000 0.1638(4) 0.0386(9) Uani 1 2 d DS TU P A .
C47 C 0.48258(18) 0.750000 0.0779(5) 0.0413(11) Uani 1 2 d DS TU P . .
C48 C 0.4982(3) 0.750000 -0.0326(5) 0.070(2) Uani 1 2 d DS TU P A .
H48A H 0.497308 0.722801 -0.060505 0.105 Uiso 0.5 1 calc R U P . .
H48B H 0.530408 0.760230 -0.036546 0.105 Uiso 0.5 1 calc R U P . .
H48C H 0.477353 0.766969 -0.074948 0.105 Uiso 0.5 1 calc R U P . .
N3 N 0.5020(2) 0.6797(2) 0.6536(5) 0.0643(14) Uani 0.729(2) 1 d D U P B .
C49 C 0.5402(3) 0.6775(3) 0.6188(7) 0.0722(19) Uani 0.729(2) 1 d D U P . .
C50 C 0.5860(3) 0.6726(3) 0.5731(8) 0.086(3) Uani 0.729(2) 1 d D U P B .
H50A H 0.600666 0.648587 0.602168 0.130 Uiso 0.729(2) 1 calc R U P . .
H50B H 0.605403 0.695793 0.590109 0.130 Uiso 0.729(2) 1 calc R U P . .
H50C H 0.583131 0.670033 0.495646 0.130 Uiso 0.729(2) 1 calc R U P . .
N4 N 0.2244(3) 0.750000 0.5981(10) 0.130(4) Uani 1 2 d DS TU P E .
C51 C 0.1937(6) 0.7249(5) 0.6160(19) 0.142(6) Uani 0.5 1 d D U P . .
C52 C 0.1538(7) 0.6957(7) 0.632(2) 0.189(10) Uani 0.5 1 d D U P E .
H52A H 0.165955 0.668513 0.627484 0.283 Uiso 0.5 1 calc R U P . .
H52B H 0.139914 0.699881 0.702962 0.283 Uiso 0.5 1 calc R U P . .
H52C H 0.129808 0.699881 0.577695 0.283 Uiso 0.5 1 calc R U P . .
N5 N 0.3062(5) 0.750000 0.7204(8) 0.051(3) Uani 0.520(17) 2 d DS TU P E 1
C53 C 0.3012(10) 0.750000 0.8151(11) 0.100(5) Uani 0.520(17) 2 d DS TU P E 1
C54 C 0.2796(13) 0.750000 0.9238(14) 0.129(8) Uani 0.520(17) 2 d DS TU P E 1
H54A H 0.304570 0.750000 0.977588 0.194 Uiso 0.520(17) 2 calc R U P E 1
H54B H 0.260103 0.773795 0.932475 0.194 Uiso 0.260(8) 1 calc R U P E 1
H54C H 0.260103 0.726205 0.932474 0.194 Uiso 0.260(8) 1 calc R U P E 1
N5X N 0.3411(8) 0.750000 0.7113(11) 0.095(4) Uani 0.480(17) 2 d DS TU P B 2
C53X C 0.3255(11) 0.750000 0.7992(13) 0.101(5) Uani 0.480(17) 2 d DS TU P B 2
C54X C 0.3180(9) 0.750000 0.9177(12) 0.076(5) Uani 0.480(17) 2 d DS TU P B 2
H54D H 0.284217 0.750000 0.932980 0.114 Uiso 0.480(17) 2 calc R U P E 2
H54E H 0.332453 0.726205 0.948651 0.114 Uiso 0.240(8) 1 calc R U P E 2
H54F H 0.332453 0.773795 0.948651 0.114 Uiso 0.240(8) 1 calc R U P E 2

loop_
_atom_site_aniso_label
_atom_site_aniso_U_11
_atom_site_aniso_U_22
_atom_site_aniso_U_33
_atom_site_aniso_U_23
_atom_site_aniso_U_13
_atom_site_aniso_U_12
Zn1 0.0310(3) 0.0182(3) 0.0450(4) 0.000 0.0022(3) 0.000
Br1 0.0333(4) 0.0400(4) 0.0651(5) 0.000 -0.0078(3) 0.000
Cl1X 0.0333(4) 0.0400(4) 0.0651(5) 0.000 -0.0078(3) 0.000
Zn2 0.0519(6) 0.0324(4) 0.0452(4) 0.0010(3) -0.0074(3) 0.0018(3)
Br2 0.1086(7) 0.1189(7) 0.0431(4) 0.0098(3) -0.0080(3) -0.0360(5)
Cl2X 0.1086(7) 0.1189(7) 0.0431(4) 0.0098(3) -0.0080(3) -0.0360(5)
Mg1 0.0298(6) 0.0161(5) 0.0383(6) -0.0006(4) 0.0041(4) -0.0014(4)
Mg2 0.0559(11) 0.0192(8) 0.0687(13) 0.000 0.0271(10) 0.000
Zn2X 0.0647(18) 0.0367(11) 0.0487(12) -0.0001(8) 0.0062(10) -0.0002(10)
O1 0.0357(12) 0.0161(10) 0.0439(14) -0.0023(9) 0.0031(10) -0.0001(9)
O2 0.0471(14) 0.0221(11) 0.0427(14) 0.0014(10) 0.0049(11) -0.0046(10)
O3 0.0340(12) 0.0232(11) 0.0473(14) 0.0015(10) 0.0054(11) -0.0010(9)
O4 0.0353(12) 0.0163(11) 0.0417(13) -0.0013(9) -0.0007(10) -0.0010(9)
C1 0.0315(16) 0.0133(14) 0.049(2) -0.0042(13) 0.0081(15) -0.0019(12)
C2 0.0310(17) 0.0213(15) 0.046(2) -0.0016(14) 0.0095(14) -0.0023(13)
C3 0.0381(19) 0.0263(17) 0.050(2) -0.0076(16) 0.0058(16) -0.0043(14)
C4 0.0334(18) 0.0229(17) 0.060(2) -0.0074(16) 0.0086(16) -0.0009(14)
C5 0.0307(17) 0.0191(15) 0.068(3) -0.0013(16) 0.0062(17) 0.0021(13)
O5 0.039(3) 0.037(2) 0.053(3) 0.000 0.005(2) 0.000
O6 0.0364(18) 0.0231(16) 0.044(2) 0.000 -0.0047(15) 0.000
O5X 0.046(4) 0.044(6) 0.058(8) 0.000 -0.005(5) 0.000
C6 0.0257(16) 0.0212(16) 0.056(2) 0.0008(14) 0.0052(15) -0.0020(13)
C7 0.045(2) 0.0258(18) 0.073(3) -0.0140(19) 0.007(2) 0.0008(15)
C8 0.053(3) 0.038(2) 0.096(4) -0.024(2) 0.024(3) 0.0009(19)
C9 0.055(2) 0.0244(19) 0.089(4) -0.014(2) 0.005(2) -0.0014(17)
C10 0.076(3) 0.034(2) 0.075(3) -0.022(2) 0.001(3) 0.003(2)
C11 0.0287(16) 0.0223(16) 0.059(2) 0.0027(15) -0.0003(16) 0.0001(13)
C12 0.0367(18) 0.0234(16) 0.045(2) 0.0054(14) -0.0045(15) -0.0019(14)
C13 0.0303(17) 0.0267(17) 0.051(2) 0.0078(15) -0.0062(15) -0.0025(13)
C14 0.0320(18) 0.0250(18) 0.078(3) 0.0115(18) -0.0011(18) 0.0012(14)
C15 0.0345(19) 0.0291(18) 0.085(3) 0.0207(18) -0.005(2) 0.0006(15)
C16 0.0366(19) 0.0323(19) 0.066(3) 0.0186(18) -0.0023(18) -0.0037(15)
C17 0.0356(18) 0.0313(18) 0.046(2) 0.0080(15) -0.0024(15) -0.0021(14)
C18 0.042(2) 0.0281(19) 0.126(4) 0.028(2) 0.007(2) 0.0033(17)
C19 0.076(3) 0.028(2) 0.143(4) 0.008(3) 0.020(3) -0.006(2)
C20 0.053(3) 0.049(3) 0.176(6) 0.052(4) -0.002(3) 0.013(2)
C21 0.063(3) 0.038(2) 0.143(5) 0.039(3) 0.016(3) 0.001(2)
C22 0.043(2) 0.0312(18) 0.049(2) 0.0095(16) 0.0078(16) -0.0019(16)
C23 0.0314(17) 0.0237(16) 0.050(2) 0.0031(15) 0.0108(15) -0.0005(13)
C24 0.0335(18) 0.0297(18) 0.055(2) 0.0056(16) 0.0122(16) -0.0007(14)
C25 0.036(2) 0.036(2) 0.071(3) 0.0160(19) 0.0098(19) -0.0023(16)
C26 0.0352(19) 0.0347(19) 0.093(3) 0.015(2) 0.004(2) -0.0099(16)
C27 0.0317(19) 0.035(2) 0.081(3) 0.010(2) -0.0024(19) -0.0067(16)
C28 0.0276(17) 0.0272(17) 0.060(2) 0.0018(16) 0.0072(16) -0.0002(14)
C29 0.042(3) 0.039(3) 0.102(4) 0.021(3) -0.002(3) -0.017(2)
C30 0.075(4) 0.041(3) 0.112(5) 0.005(3) -0.005(4) -0.020(3)
C31 0.073(4) 0.060(4) 0.110(5) 0.034(4) -0.006(4) -0.040(4)
C32 0.041(3) 0.063(7) 0.154(9) 0.023(6) -0.004(4) -0.020(3)
C29X 0.040(7) 0.035(7) 0.100(8) 0.006(8) 0.002(6) -0.019(5)
C30X 0.061(10) 0.032(5) 0.124(15) 0.012(10) 0.001(10) -0.013(7)
C31X 0.049(11) 0.053(11) 0.100(9) 0.008(8) 0.005(7) -0.044(9)
C32X 0.054(9) 0.033(14) 0.105(12) -0.015(13) -0.008(11) -0.015(7)
C33 0.0294(17) 0.0265(17) 0.058(2) -0.0002(16) -0.0013(16) 0.0021(14)
C34 0.0372(18) 0.0163(14) 0.046(2) -0.0004(13) -0.0050(15) 0.0008(12)
C35 0.0356(18) 0.0204(15) 0.053(2) 0.0002(15) -0.0037(16) 0.0021(13)
C36 0.0345(19) 0.0315(19) 0.067(3) -0.0030(18) -0.0093(18) -0.0035(15)
C37 0.048(2) 0.036(2) 0.057(3) -0.0100(18) -0.0092(19) -0.0045(17)
C38 0.047(2) 0.0284(17) 0.048(2) -0.0056(16) -0.0053(17) -0.0009(15)
C39 0.0416(19) 0.0216(15) 0.0418(19) 0.0017(14) -0.0011(15) 0.0012(14)
C40 0.061(3) 0.063(3) 0.081(3) -0.028(2) -0.014(2) -0.014(2)
C41 0.094(4) 0.154(9) 0.093(6) -0.056(5) 0.012(4) -0.074(5)
C42 0.103(4) 0.042(3) 0.076(4) -0.021(3) -0.021(3) -0.007(3)
C43 0.068(4) 0.069(3) 0.067(3) -0.031(2) -0.017(3) 0.013(3)
C41X 0.059(6) 0.073(15) 0.066(15) -0.030(13) -0.032(9) -0.025(10)
C42X 0.082(13) 0.062(8) 0.078(12) -0.030(8) -0.024(11) -0.018(9)
C43X 0.076(13) 0.071(16) 0.068(10) -0.028(9) -0.024(9) -0.002(13)
C44 0.0407(19) 0.0230(16) 0.0395(19) 0.0000(14) 0.0015(15) -0.0023(14)
N1 0.0294(14) 0.0252(13) 0.0463(17) 0.0038(12) 0.0029(12) 0.0007(11)
C45 0.0319(18) 0.0267(17) 0.069(3) -0.0014(16) 0.0016(17) -0.0003(14)
C46 0.069(3) 0.040(3) 0.151(6) -0.033(3) -0.004(4) -0.012(2)
N2 0.037(2) 0.024(2) 0.055(2) 0.000 0.0034(19) 0.000
C47 0.031(3) 0.039(3) 0.054(3) 0.000 -0.001(2) 0.000
C48 0.066(4) 0.091(6) 0.052(3) 0.000 0.001(3) 0.000
N3 0.060(3) 0.074(4) 0.059(3) -0.002(3) -0.010(2) 0.003(3)
C49 0.063(3) 0.081(5) 0.073(5) 0.007(4) -0.005(3) -0.002(4)
C50 0.057(4) 0.110(7) 0.092(6) 0.017(5) -0.005(3) -0.004(4)
N4 0.089(5) 0.094(6) 0.205(10) 0.000 0.096(7) 0.000
C51 0.111(9) 0.109(9) 0.206(14) -0.036(10) 0.105(10) -0.022(6)
C52 0.109(12) 0.236(19) 0.22(2) -0.133(16) 0.113(13) -0.089(12)
N5 0.072(7) 0.031(4) 0.052(5) 0.000 -0.010(5) 0.000
C53 0.146(12) 0.091(9) 0.063(5) 0.000 0.005(8) 0.000
C54 0.23(2) 0.086(13) 0.072(8) 0.000 0.027(13) 0.000
N5X 0.119(11) 0.108(9) 0.057(5) 0.000 -0.013(8) 0.000
C53X 0.140(12) 0.096(9) 0.069(6) 0.000 0.001(8) 0.000
C54X 0.124(14) 0.033(7) 0.071(6) 0.000 0.021(9) 0.000

loop_
_atom_type_symbol
_atom_type_description
_atom_type_scat_dispersion_real
_atom_type_scat_dispersion_imag
_atom_type_scat_source
C C 0.0181 0.0091 'International Tables Vol C Tables 4.2.6.8 and 6.1.1.4'
H H 0.0000 0.0000 'International Tables Vol C Tables 4.2.6.8 and 6.1.1.4'
N N 0.0311 0.0180 'International Tables Vol C Tables 4.2.6.8 and 6.1.1.4'
O O 0.0492 0.0322 'International Tables Vol C Tables 4.2.6.8 and 6.1.1.4'
Mg Mg 0.1719 0.1771 'International Tables Vol C Tables 4.2.6.8 and 6.1.1.4'
Zn Zn -1.5491 0.6778 'International Tables Vol C Tables 4.2.6.8 and 6.1.1.4'
Br Br -0.6763 1.2805 'International Tables Vol C Tables 4.2.6.8 and 6.1.1.4'
Cl Cl 0.3639 0.7018 'International Tables Vol C Tables 4.2.6.8 and 6.1.1.4'

loop_
_geom_angle_atom_site_label_1
_geom_angle_atom_site_label_2
_geom_angle_atom_site_label_3
_geom_angle
_geom_angle_site_symmetry_1
_geom_angle_site_symmetry_3
_geom_angle_publ_flag
O1 Zn1 O1 120.92(14) 7_575 . ?
O1 Zn1 N2 104.61(9) 7_575 . ?
O1 Zn1 N2 104.61(9) . . ?
O1 Zn1 Br1 110.54(8) 7_575 . ?
O1 Zn1 Br1 110.54(8) . . ?
N2 Zn1 Br1 103.88(13) . . ?
O1 Zn1 Cl1X 110.54(8) 7_575 . ?
O1 Zn1 Cl1X 110.54(8) . . ?
N2 Zn1 Cl1X 103.88(13) . . ?
Zn2X Zn2 O5 81.3(2) . . ?
Zn2X Zn2 O2 76.60(16) . . ?
O5 Zn2 O2 101.40(18) . . ?
Zn2X Zn2 N3 175.1(2) . . ?
O5 Zn2 N3 95.3(2) . . ?
O2 Zn2 N3 107.66(18) . . ?
Zn2X Zn2 O5X 103.8(5) . . ?
O5 Zn2 O5X 26.7(5) . . ?
O2 Zn2 O5X 120.4(6) . . ?
N3 Zn2 O5X 72.1(5) . . ?
Zn2X Zn2 Br2 75.34(14) . . ?
O5 Zn2 Br2 127.48(17) . . ?
O2 Zn2 Br2 117.39(8) . . ?
N3 Zn2 Br2 104.24(17) . . ?
O5X Zn2 Br2 120.1(5) . . ?
Zn2X Zn2 Cl2X 75.34(14) . . ?
O5 Zn2 Cl2X 127.48(17) . . ?
O2 Zn2 Cl2X 117.39(8) . . ?
N3 Zn2 Cl2X 104.24(17) . . ?
O5X Zn2 Cl2X 120.1(5) . . ?
Zn2X Br2 Zn2 25.47(7) . . ?
Zn2X Cl2X Zn2 25.47(7) . . ?
O6 Mg1 O4 90.80(12) . . ?
O6 Mg1 O3 82.98(13) . . ?
O4 Mg1 O3 86.70(11) . . ?
O6 Mg1 O1 93.70(13) . . ?
O4 Mg1 O1 89.60(11) . . ?
O3 Mg1 O1 174.99(11) . . ?
O6 Mg1 O2 91.32(13) . . ?
O4 Mg1 O2 177.57(11) . . ?
O3 Mg1 O2 92.38(11) . . ?
O1 Mg1 O2 91.45(11) . . ?
O6 Mg1 N1 173.04(14) . . ?
O4 Mg1 N1 86.62(11) . . ?
O3 Mg1 N1 90.41(11) . . ?
O1 Mg1 N1 92.75(11) . . ?
O2 Mg1 N1 91.14(11) . . ?
O6 Mg1 Mg2 43.43(11) . . ?
O4 Mg1 Mg2 86.10(9) . . ?
O3 Mg1 Mg2 39.64(7) . . ?
O1 Mg1 Mg2 136.72(8) . . ?
O2 Mg1 Mg2 94.63(9) . . ?
N1 Mg1 Mg2 129.83(9) . . ?
O6 Mg1 H6 19.5(4) . . ?
O4 Mg1 H6 109.5(5) . . ?
O3 Mg1 H6 89.6(15) . . ?
O1 Mg1 H6 88.5(15) . . ?
O2 Mg1 H6 72.7(5) . . ?
N1 Mg1 H6 163.8(5) . . ?
Mg2 Mg1 H6 53.3(13) . . ?
N5 Mg2 O3 108.90(10) . 7_575 ?
N5 Mg2 O3 108.90(10) . . ?
O3 Mg2 O3 142.08(19) 7_575 . ?
N5 Mg2 O6 111.7(4) . . ?
O3 Mg2 O6 81.76(9) 7_575 . ?
O3 Mg2 O6 81.76(9) . . ?
N5 Mg2 N4 86.1(6) . . ?
O3 Mg2 N4 92.71(15) 7_575 . ?
O3 Mg2 N4 92.72(16) . . ?
O6 Mg2 N4 162.2(4) . . ?
O3 Mg2 N5X 106.06(15) 7_575 . ?
O3 Mg2 N5X 106.06(14) . . ?
O6 Mg2 N5X 84.6(6) . . ?
N4 Mg2 N5X 113.3(7) . . ?
N5 Mg2 Mg1 119.4(3) . . ?
O3 Mg2 Mg1 113.69(11) 7_575 . ?
O3 Mg2 Mg1 41.28(8) . . ?
O6 Mg2 Mg1 40.57(5) . . ?
N4 Mg2 Mg1 130.9(2) . . ?
N5X Mg2 Mg1 98.8(4) . . ?
N5 Mg2 Mg1 119.4(3) . 7_575 ?
O3 Mg2 Mg1 41.28(8) 7_575 7_575 ?
O3 Mg2 Mg1 113.69(11) . 7_575 ?
O6 Mg2 Mg1 40.57(5) . 7_575 ?
N4 Mg2 Mg1 130.9(2) . 7_575 ?
Mg1 Mg2 Mg1 75.14(6) . 7_575 ?
Zn2 Zn2X O2 74.06(16) . . ?
Zn2 Zn2X O5 69.51(18) . . ?
O2 Zn2X O5 96.99(19) . . ?
Zn2 Zn2X N5X 158.6(4) . . ?
O2 Zn2X N5X 116.6(4) . . ?
O5 Zn2X N5X 90.2(4) . . ?
Zn2 Zn2X Br2 79.20(15) . . ?
O2 Zn2X Br2 117.98(13) . . ?
O5 Zn2X Br2 123.8(2) . . ?
Zn2 Zn2X Cl2X 79.20(15) . . ?
O2 Zn2X Cl2X 117.98(13) . . ?
O5 Zn2X Cl2X 123.8(2) . . ?
N5X Zn2X Cl2X 108.5(4) . . ?
Zn2 Zn2X Zn2X 109.75(13) . 7_575 ?
O2 Zn2X Zn2X 124.23(10) . 7_575 ?
O5 Zn2X Zn2X 43.65(13) . 7_575 ?
Br2 Zn2X Zn2X 117.28(6) . 7_575 ?
C1 O1 Zn1 122.6(2) . . ?
C1 O1 Mg1 114.50(19) . . ?
Zn1 O1 Mg1 122.02(12) . . ?
C12 O2 Zn2 108.7(2) . . ?
C12 O2 Zn2X 120.1(2) . . ?
Zn2 O2 Zn2X 29.34(9) . . ?
C12 O2 Mg1 115.7(2) . . ?
Zn2 O2 Mg1 135.60(13) . . ?
Zn2X O2 Mg1 117.46(15) . . ?
C23 O3 Mg2 141.3(2) . . ?
C23 O3 Mg1 119.5(2) . . ?
Mg2 O3 Mg1 99.09(12) . . ?
C34 O4 Mg1 127.01(19) . . ?
C34 O4 H4 119(3) . . ?
Mg1 O4 H4 114(3) . . ?
O1 C1 C2 120.4(3) . . ?
O1 C1 C6 119.6(3) . . ?
C2 C1 C6 119.7(3) . . ?
C1 C2 C3 119.5(3) . . ?
C1 C2 C44 122.5(3) . . ?
C3 C2 C44 117.8(3) . . ?
C4 C3 C2 122.1(4) . . ?
C4 C3 H3 118.9 . . ?
C2 C3 H3 118.9 . . ?
C3 C4 C5 117.3(3) . . ?
C3 C4 C7 122.6(4) . . ?
C5 C4 C7 120.1(4) . . ?
C4 C5 C6 122.9(3) . . ?
C4 C5 H5 118.6 . . ?
C6 C5 H5 118.6 . . ?
O5X O5 Zn2 90.9(5) . 7_575 ?
O5X O5 Zn2 90.9(5) . . ?
Zn2 O5 Zn2 139.9(3) 7_575 . ?
O5X O5 Zn2X 115.1(8) . . ?
Zn2 O5 Zn2X 119.1(3) 7_575 . ?
Zn2 O5 Zn2X 29.18(9) . . ?
O5X O5 Zn2X 115.1(8) . 7_575 ?
Zn2 O5 Zn2X 29.18(9) 7_575 7_575 ?
Zn2 O5 Zn2X 119.1(3) . 7_575 ?
Zn2X O5 Zn2X 92.7(3) . 7_575 ?
O5X O5 H5X 51(4) . . ?
Zn2 O5 H5X 106.1(8) 7_575 . ?
Zn2 O5 H5X 106.1(8) . . ?
Zn2X O5 H5X 133.65(13) . . ?
Zn2X O5 H5X 133.65(14) 7_575 . ?
Mg1 O6 Mg1 137.6(2) . 7_575 ?
Mg1 O6 Mg2 96.00(11) . . ?
Mg1 O6 Mg2 96.00(11) 7_575 . ?
Mg1 O6 H6 107.0(10) . . ?
Mg1 O6 H6 107.0(10) 7_575 . ?
Mg2 O6 H6 109(4) . . ?
O5 O5X Zn2 62.3(6) . . ?
O5 O5X Zn2 62.3(6) . 7_575 ?
Zn2 O5X Zn2 112.7(9) . 7_575 ?
O5 O5X H5X 64(10) . . ?
Zn2 O5X H5X 94(5) . . ?
Zn2 O5X H5X 94(5) 7_575 . ?
C5 C6 C1 118.4(4) . . ?
C5 C6 C11 118.9(3) . . ?
C1 C6 C11 122.6(3) . . ?
C10 C7 C8 109.5(4) . . ?
C10 C7 C9 108.2(4) . . ?
C8 C7 C9 109.0(4) . . ?
C10 C7 C4 112.3(4) . . ?
C8 C7 C4 108.3(3) . . ?
C9 C7 C4 109.5(4) . . ?
C7 C8 H8A 109.5 . . ?
C7 C8 H8B 109.5 . . ?
H8A C8 H8B 109.5 . . ?
C7 C8 H8C 109.5 . . ?
H8A C8 H8C 109.5 . . ?
H8B C8 H8C 109.5 . . ?
C7 C9 H9A 109.5 . . ?
C7 C9 H9B 109.5 . . ?
H9A C9 H9B 109.5 . . ?
C7 C9 H9C 109.5 . . ?
H9A C9 H9C 109.5 . . ?
H9B C9 H9C 109.5 . . ?
C7 C10 H10A 109.5 . . ?
C7 C10 H10B 109.5 . . ?
H10A C10 H10B 109.5 . . ?
C7 C10 H10C 109.5 . . ?
H10A C10 H10C 109.5 . . ?
H10B C10 H10C 109.5 . . ?
C6 C11 C13 111.9(3) . . ?
C6 C11 H11A 109.2 . . ?
C13 C11 H11A 109.2 . . ?
C6 C11 H11B 109.2 . . ?
C13 C11 H11B 109.2 . . ?
H11A C11 H11B 107.9 . . ?
O2 C12 C17 120.2(3) . . ?
O2 C12 C13 119.1(3) . . ?
C17 C12 C13 120.7(3) . . ?
C14 C13 C12 118.2(3) . . ?
C14 C13 C11 121.7(4) . . ?
C12 C13 C11 120.0(3) . . ?
C13 C14 C15 122.6(4) . . ?
C13 C14 H14 118.7 . . ?
C15 C14 H14 118.7 . . ?
C16 C15 C14 117.4(4) . . ?
C16 C15 C18 122.3(4) . . ?
C14 C15 C18 120.3(4) . . ?
C15 C16 C17 122.7(4) . . ?
C15 C16 H16 118.7 . . ?
C17 C16 H16 118.7 . . ?
C16 C17 C12 118.4(4) . . ?
C16 C17 C22 119.8(3) . . ?
C12 C17 C22 121.7(3) . . ?
C19 C18 C21 110.4(5) . . ?
C19 C18 C15 109.9(4) . . ?
C21 C18 C15 111.6(4) . . ?
C19 C18 C20 110.3(5) . . ?
C21 C18 C20 106.0(5) . . ?
C15 C18 C20 108.5(4) . . ?
C18 C19 H19A 109.5 . . ?
C18 C19 H19B 109.5 . . ?
H19A C19 H19B 109.5 . . ?
C18 C19 H19C 109.5 . . ?
H19A C19 H19C 109.5 . . ?
H19B C19 H19C 109.5 . . ?
C18 C20 H20A 109.5 . . ?
C18 C20 H20B 109.5 . . ?
H20A C20 H20B 109.5 . . ?
C18 C20 H20C 109.5 . . ?
H20A C20 H20C 109.5 . . ?
H20B C20 H20C 109.5 . . ?
C18 C21 H21A 109.5 . . ?
C18 C21 H21B 109.5 . . ?
H21A C21 H21B 109.5 . . ?
C18 C21 H21C 109.5 . . ?
H21A C21 H21C 109.5 . . ?
H21B C21 H21C 109.5 . . ?
C17 C22 C24 111.9(3) . . ?
C17 C22 H22A 109.2 . . ?
C24 C22 H22A 109.2 . . ?
C17 C22 H22B 109.2 . . ?
C24 C22 H22B 109.2 . . ?
H22A C22 H22B 107.9 . . ?
O3 C23 C24 119.6(3) . . ?
O3 C23 C28 121.0(3) . . ?
C24 C23 C28 119.3(3) . . ?
C25 C24 C23 118.7(4) . . ?
C25 C24 C22 119.9(4) . . ?
C23 C24 C22 121.3(3) . . ?
C26 C25 C24 123.0(4) . . ?
C26 C25 H25 118.5 . . ?
C24 C25 H25 118.5 . . ?
C25 C26 C27 117.5(4) . . ?
C25 C26 C29X 114.1(10) . . ?
C27 C26 C29X 126.4(9) . . ?
C25 C26 C29 123.2(4) . . ?
C27 C26 C29 118.6(5) . . ?
C26 C27 C28 122.7(4) . . ?
C26 C27 H27 118.7 . . ?
C28 C27 H27 118.7 . . ?
C27 C28 C23 118.7(4) . . ?
C27 C28 C33 119.3(4) . . ?
C23 C28 C33 122.0(3) . . ?
C31 C29 C32 111.0(8) . . ?
C31 C29 C30 107.5(6) . . ?
C32 C29 C30 108.0(8) . . ?
C31 C29 C26 109.6(6) . . ?
C32 C29 C26 108.8(8) . . ?
C30 C29 C26 111.9(5) . . ?
C29 C30 H30A 109.5 . . ?
C29 C30 H30B 109.5 . . ?
H30A C30 H30B 109.5 . . ?
C29 C30 H30C 109.5 . . ?
H30A C30 H30C 109.5 . . ?
H30B C30 H30C 109.5 . . ?
C29 C31 H31A 109.5 . . ?
C29 C31 H31B 109.5 . . ?
H31A C31 H31B 109.5 . . ?
C29 C31 H31C 109.5 . . ?
H31A C31 H31C 109.5 . . ?
H31B C31 H31C 109.5 . . ?
C29 C32 H32A 109.5 . . ?
C29 C32 H32B 109.5 . . ?
H32A C32 H32B 109.5 . . ?
C29 C32 H32C 109.5 . . ?
H32A C32 H32C 109.5 . . ?
H32B C32 H32C 109.5 . . ?
C31X C29X C32X 111(2) . . ?
C31X C29X C30X 109.1(18) . . ?
C32X C29X C30X 108(2) . . ?
C31X C29X C26 118.8(17) . . ?
C32X C29X C26 109(3) . . ?
C30X C29X C26 100.6(15) . . ?
C29X C30X H30D 109.5 . . ?
C29X C30X H30E 109.5 . . ?
H30D C30X H30E 109.5 . . ?
C29X C30X H30F 109.5 . . ?
H30D C30X H30F 109.5 . . ?
H30E C30X H30F 109.5 . . ?
C29X C31X H31D 109.5 . . ?
C29X C31X H31E 109.5 . . ?
H31D C31X H31E 109.5 . . ?
C29X C31X H31F 109.5 . . ?
H31D C31X H31F 109.5 . . ?
H31E C31X H31F 109.5 . . ?
C29X C32X H32D 109.5 . . ?
C29X C32X H32E 109.5 . . ?
H32D C32X H32E 109.5 . . ?
C29X C32X H32F 109.5 . . ?
H32D C32X H32F 109.5 . . ?
H32E C32X H32F 109.5 . . ?
C28 C33 C35 113.9(3) . . ?
C28 C33 H33A 108.8 . . ?
C35 C33 H33A 108.8 . . ?
C28 C33 H33B 108.8 . . ?
C35 C33 H33B 108.8 . . ?
H33A C33 H33B 107.7 . . ?
O4 C34 C39 119.4(3) . . ?
O4 C34 C35 119.4(3) . . ?
C39 C34 C35 121.1(3) . . ?
C36 C35 C34 117.9(4) . . ?
C36 C35 C33 121.4(3) . . ?
C34 C35 C33 120.7(3) . . ?
C37 C36 C35 122.6(4) . . ?
C37 C36 H36 118.7 . . ?
C35 C36 H36 118.7 . . ?
C36 C37 C38 117.4(4) . . ?
C36 C37 C40 123.4(4) . . ?
C38 C37 C40 119.1(4) . . ?
C39 C38 C37 121.6(4) . . ?
C39 C38 H38 119.2 . . ?
C37 C38 H38 119.2 . . ?
C34 C39 C38 119.2(3) . . ?
C34 C39 C44 120.3(3) . . ?
C38 C39 C44 120.4(3) . . ?
C43X C40 C41X 123.0(19) . . ?
C43X C40 C37 119.0(14) . . ?
C41 C40 C37 113.1(5) . . ?
C41X C40 C37 107.6(13) . . ?
C41 C40 C42 111.5(6) . . ?
C37 C40 C42 110.6(4) . . ?
C41 C40 C43 108.5(7) . . ?
C37 C40 C43 108.8(4) . . ?
C42 C40 C43 103.9(5) . . ?
C43X C40 C42X 104.3(16) . . ?
C41X C40 C42X 98.9(15) . . ?
C37 C40 C42X 98.5(12) . . ?
C40 C41 H41A 109.5 . . ?
C40 C41 H41B 109.5 . . ?
H41A C41 H41B 109.5 . . ?
C40 C41 H41C 109.5 . . ?
H41A C41 H41C 109.5 . . ?
H41B C41 H41C 109.5 . . ?
C40 C42 H42A 109.5 . . ?
C40 C42 H42B 109.5 . . ?
H42A C42 H42B 109.5 . . ?
C40 C42 H42C 109.5 . . ?
H42A C42 H42C 109.5 . . ?
H42B C42 H42C 109.5 . . ?
C40 C43 H43A 109.5 . . ?
C40 C43 H43B 109.5 . . ?
H43A C43 H43B 109.5 . . ?
C40 C43 H43C 109.5 . . ?
H43A C43 H43C 109.5 . . ?
H43B C43 H43C 109.5 . . ?
C40 C41X H41D 109.5 . . ?
C40 C41X H41E 109.5 . . ?
H41D C41X H41E 109.5 . . ?
C40 C41X H41F 109.5 . . ?
H41D C41X H41F 109.5 . . ?
H41E C41X H41F 109.5 . . ?
C40 C42X H42D 109.5 . . ?
C40 C42X H42E 109.5 . . ?
H42D C42X H42E 109.5 . . ?
C40 C42X H42F 109.5 . . ?
H42D C42X H42F 109.5 . . ?
H42E C42X H42F 109.5 . . ?
C40 C43X H43D 109.5 . . ?
C40 C43X H43E 109.5 . . ?
H43D C43X H43E 109.5 . . ?
C40 C43X H43F 109.5 . . ?
H43D C43X H43F 109.5 . . ?
H43E C43X H43F 109.5 . . ?
C39 C44 C2 111.8(3) . . ?
C39 C44 H44A 109.3 . . ?
C2 C44 H44A 109.3 . . ?
C39 C44 H44B 109.3 . . ?
C2 C44 H44B 109.3 . . ?
H44A C44 H44B 107.9 . . ?
C45 N1 Mg1 171.3(3) . . ?
N1 C45 C46 176.2(5) . . ?
C45 C46 H46A 109.5 . . ?
C45 C46 H46B 109.5 . . ?
H46A C46 H46B 109.5 . . ?
C45 C46 H46C 109.5 . . ?
H46A C46 H46C 109.5 . . ?
H46B C46 H46C 109.5 . . ?
C47 N2 Zn1 178.7(5) . . ?
N2 C47 C48 179.9(6) . . ?
C47 C48 H48A 109.5 . . ?
C47 C48 H48B 109.5 . . ?
H48A C48 H48B 109.5 . . ?
C47 C48 H48C 109.5 . . ?
H48A C48 H48C 109.5 . . ?
H48B C48 H48C 109.5 . . ?
C47 C48 H48A 109.5(4) . 7_575 ?
H48A C48 H48A 137.9 . 7_575 ?
H48B C48 H48A 71.2 . 7_575 ?
H48C C48 H48A 41.1 . 7_575 ?
C47 C48 H48B 109.5(10) . 7_575 ?
H48A C48 H48B 71.2 . 7_575 ?
H48B C48 H48B 41.1 . 7_575 ?
H48C C48 H48B 137.9 . 7_575 ?
H48A C48 H48B 109.5 7_575 7_575 ?
C47 C48 H48C 109.5(14) . 7_575 ?
H48A C48 H48C 41.1 . 7_575 ?
H48B C48 H48C 137.9 . 7_575 ?
H48C C48 H48C 71.2 . 7_575 ?
H48A C48 H48C 109.5 7_575 7_575 ?
H48B C48 H48C 109.5 7_575 7_575 ?
C49 N3 Zn2 161.2(6) . . ?
N3 C49 C50 176.5(10) . . ?
C49 C50 H50A 109.5 . . ?
C49 C50 H50B 109.5 . . ?
H50A C50 H50B 109.5 . . ?
C49 C50 H50C 109.5 . . ?
H50A C50 H50C 109.5 . . ?
H50B C50 H50C 109.5 . . ?
C51 N4 C51 86.1(17) 7_575 . ?
C51 N4 Mg2 136.8(9) 7_575 . ?
C51 N4 Mg2 136.8(9) . . ?
N4 C51 C52 176(3) . . ?
N4 C51 C51 47.0(8) . 7_575 ?
C52 C51 C51 130.4(12) . 7_575 ?
C51 C52 H52A 109.5 . . ?
C51 C52 H52B 109.5 . . ?
H52A C52 H52B 109.5 . . ?
C51 C52 H52C 109.5 . . ?
H52A C52 H52C 109.5 . . ?
H52B C52 H52C 109.5 . . ?
C53 N5 Mg2 166.3(17) . . ?
N5 C53 C54 163(3) . . ?
C53 C54 H54A 109.5 . . ?
C53 C54 H54B 109.5 . . ?
H54A C54 H54B 109.5 . . ?
C53 C54 H54C 109.5 . . ?
H54A C54 H54C 109.5 . . ?
H54B C54 H54C 109.5 . . ?
C53X N5X Mg2 124(2) . . ?
C53X N5X Zn2X 113.9(13) . . ?
Mg2 N5X Zn2X 107.3(5) . . ?
Mg2 N5X Zn2X 107.3(5) . 7_575 ?
Zn2X N5X Zn2X 82.2(8) . 7_575 ?
N5X C53X C54X 166(3) . . ?
C53X C54X H54D 109.5 . . ?
C53X C54X H54E 109.5 . . ?
H54D C54X H54E 109.5 . . ?
C53X C54X H54F 109.5 . . ?
H54D C54X H54F 109.5 . . ?
H54E C54X H54F 109.5 . . ?

loop_
_geom_bond_atom_site_label_1
_geom_bond_atom_site_label_2
_geom_bond_distance
_geom_bond_site_symmetry_2
_geom_bond_publ_flag
Zn1 O1 1.948(2) 7_575 ?
Zn1 O1 1.948(2) . ?
Zn1 N2 2.070(5) . ?
Zn1 Br1 2.3829(9) . ?
Zn1 Cl1X 2.3829(9) . ?
Zn2 Zn2X 1.001(3) . ?
Zn2 O5 1.922(2) . ?
Zn2 O2 1.964(3) . ?
Zn2 N3 2.088(6) . ?
Zn2 O5X 2.170(11) . ?
Zn2 Br2 2.2863(10) . ?
Zn2 Cl2X 2.2863(10) . ?
Br2 Zn2X 2.252(2) . ?
Cl2X Zn2X 2.252(2) . ?
Mg1 O6 1.9882(17) . ?
Mg1 O4 2.010(3) . ?
Mg1 O3 2.031(3) . ?
Mg1 O1 2.032(3) . ?
Mg1 O2 2.041(3) . ?
Mg1 N1 2.182(3) . ?
Mg1 Mg2 3.0403(18) . ?
Mg1 H6 2.365(17) . ?
Mg2 N5 1.946(10) . ?
Mg2 O3 1.964(2) 7_575 ?
Mg2 O3 1.964(2) . ?
Mg2 O6 2.102(4) . ?
Mg2 N4 2.132(8) . ?
Mg2 N5X 2.192(18) . ?
Zn2X O2 1.987(3) . ?
Zn2X O5 2.029(4) . ?
Zn2X N5X 2.232(18) . ?
Zn2X Zn2X 2.936(4) 7_575 ?
O1 C1 1.380(4) . ?
O2 C12 1.360(4) . ?
O3 C23 1.357(4) . ?
O4 C34 1.366(4) . ?
O4 H4 1.214(7) . ?
C1 C2 1.396(5) . ?
C1 C6 1.407(5) . ?
C2 C3 1.399(5) . ?
C2 C44 1.528(5) . ?
C3 C4 1.382(6) . ?
C3 H3 0.9500 . ?
C4 C5 1.389(6) . ?
C4 C7 1.541(5) . ?
C5 C6 1.399(5) . ?
C5 H5 0.9500 . ?
O5 O5X 0.98(2) . ?
O5 H5X 0.97(12) . ?
O6 H6 0.82(2) . ?
O5X H5X 0.84(2) . ?
C6 C11 1.508(6) . ?
C7 C10 1.516(7) . ?
C7 C8 1.530(6) . ?
C7 C9 1.541(6) . ?
C8 H8A 0.9800 . ?
C8 H8B 0.9800 . ?
C8 H8C 0.9800 . ?
C9 H9A 0.9800 . ?
C9 H9B 0.9800 . ?
C9 H9C 0.9800 . ?
C10 H10A 0.9800 . ?
C10 H10B 0.9800 . ?
C10 H10C 0.9800 . ?
C11 C13 1.523(5) . ?
C11 H11A 0.9900 . ?
C11 H11B 0.9900 . ?
C12 C17 1.402(5) . ?
C12 C13 1.408(5) . ?
C13 C14 1.395(5) . ?
C14 C15 1.398(6) . ?
C14 H14 0.9500 . ?
C15 C16 1.384(6) . ?
C15 C18 1.543(5) . ?
C16 C17 1.399(5) . ?
C16 H16 0.9500 . ?
C17 C22 1.521(5) . ?
C18 C19 1.515(10) . ?
C18 C21 1.531(7) . ?
C18 C20 1.554(7) . ?
C19 H19A 0.9800 . ?
C19 H19B 0.9800 . ?
C19 H19C 0.9800 . ?
C20 H20A 0.9800 . ?
C20 H20B 0.9800 . ?
C20 H20C 0.9800 . ?
C21 H21A 0.9800 . ?
C21 H21B 0.9800 . ?
C21 H21C 0.9800 . ?
C22 C24 1.521(6) . ?
C22 H22A 0.9900 . ?
C22 H22B 0.9900 . ?
C23 C24 1.409(5) . ?
C23 C28 1.411(6) . ?
C24 C25 1.390(5) . ?
C25 C26 1.376(7) . ?
C25 H25 0.9500 . ?
C26 C27 1.380(6) . ?
C26 C29X 1.55(2) . ?
C26 C29 1.585(8) . ?
C27 C28 1.393(5) . ?
C27 H27 0.9500 . ?
C28 C33 1.521(5) . ?
C29 C31 1.519(10) . ?
C29 C32 1.533(9) . ?
C29 C30 1.554(10) . ?
C30 H30A 0.9800 . ?
C30 H30B 0.9800 . ?
C30 H30C 0.9800 . ?
C31 H31A 0.9800 . ?
C31 H31B 0.9800 . ?
C31 H31C 0.9800 . ?
C32 H32A 0.9800 . ?
C32 H32B 0.9800 . ?
C32 H32C 0.9800 . ?
C29X C31X 1.50(2) . ?
C29X C32X 1.544(16) . ?
C29X C30X 1.545(17) . ?
C30X H30D 0.9800 . ?
C30X H30E 0.9800 . ?
C30X H30F 0.9800 . ?
C31X H31D 0.9800 . ?
C31X H31E 0.9800 . ?
C31X H31F 0.9800 . ?
C32X H32D 0.9800 . ?
C32X H32E 0.9800 . ?
C32X H32F 0.9800 . ?
C33 C35 1.524(6) . ?
C33 H33A 0.9900 . ?
C33 H33B 0.9900 . ?
C34 C39 1.387(5) . ?
C34 C35 1.400(5) . ?
C35 C36 1.400(6) . ?
C36 C37 1.390(6) . ?
C36 H36 0.9500 . ?
C37 C38 1.403(6) . ?
C37 C40 1.544(6) . ?
C38 C39 1.394(5) . ?
C38 H38 0.9500 . ?
C39 C44 1.519(5) . ?
C40 C43X 1.462(16) . ?
C40 C41 1.486(8) . ?
C40 C41X 1.521(15) . ?
C40 C42 1.555(9) . ?
C40 C43 1.566(8) . ?
C40 C42X 1.638(19) . ?
C41 H41A 0.9800 . ?
C41 H41B 0.9800 . ?
C41 H41C 0.9800 . ?
C42 H42A 0.9800 . ?
C42 H42B 0.9800 . ?
C42 H42C 0.9800 . ?
C43 H43A 0.9800 . ?
C43 H43B 0.9800 . ?
C43 H43C 0.9800 . ?
C41X H41D 0.9800 . ?
C41X H41E 0.9800 . ?
C41X H41F 0.9800 . ?
C42X H42D 0.9800 . ?
C42X H42E 0.9800 . ?
C42X H42F 0.9800 . ?
C43X H43D 0.9800 . ?
C43X H43E 0.9800 . ?
C43X H43F 0.9800 . ?
C44 H44A 0.9900 . ?
C44 H44B 0.9900 . ?
N1 C45 1.132(5) . ?
C45 C46 1.464(6) . ?
C46 H46A 0.9800 . ?
C46 H46B 0.9800 . ?
C46 H46C 0.9800 . ?
N2 C47 1.134(7) . ?
C47 C48 1.458(8) . ?
C48 H48A 0.9800 . ?
C48 H48B 0.9800 . ?
C48 H48C 0.9800 . ?
C48 H48A 0.980(19) 7_575 ?
C48 H48B 0.98(5) 7_575 ?
C48 H48C 0.98(6) 7_575 ?
N3 C49 1.172(8) . ?
C49 C50 1.433(9) . ?
C50 H50A 0.9800 . ?
C50 H50B 0.9800 . ?
C50 H50C 0.9800 . ?
N4 C51 1.236(11) 7_575 ?
N4 C51 1.236(11) . ?
C51 C52 1.513(13) . ?
C51 C51 1.69(3) 7_575 ?
C52 H52A 0.9800 . ?
C52 H52B 0.9800 . ?
C52 H52C 0.9800 . ?
N5 C53 1.199(13) . ?
C53 C54 1.497(14) . ?
C54 H54A 0.9800 . ?
C54 H54B 0.9800 . ?
C54 H54C 0.9800 . ?
N5X C53X 1.190(14) . ?
C53X C54X 1.505(14) . ?
C54X H54D 0.9800 . ?
C54X H54E 0.9800 . ?
C54X H54F 0.9800 . ?

loop_
_geom_hbond_atom_site_label_D
_geom_hbond_atom_site_label_H
_geom_hbond_atom_site_label_A
_geom_hbond_distance_DH
_geom_hbond_distance_HA
_geom_hbond_distance_DA
_geom_hbond_angle_DHA
_geom_hbond_site_symmetry_A
_geom_hbond_publ_flag
O5 H5X Br1 0.97(12) 2.57(10) 3.487(6) 159(6) . yes
O5X H5X Br1 0.84(2) 2.57(10) 3.23(2) 136(12) . yes
C48 H48A Br2 0.98 3.11 3.806(6) 129.6 1_554 yes
C48 H48C Br2 0.98 2.84 3.806(6) 168.3 7_574 yes

loop_
_geom_torsion_atom_site_label_1
_geom_torsion_atom_site_label_2
_geom_torsion_atom_site_label_3
_geom_torsion_atom_site_label_4
_geom_torsion
_geom_torsion_site_symmetry_1
_geom_torsion_site_symmetry_2
_geom_torsion_site_symmetry_3
_geom_torsion_site_symmetry_4
_geom_torsion_publ_flag
O5 Zn2 Zn2X O2 104.00(19) . . . . ?
O5X Zn2 Zn2X O2 118.5(6) . . . . ?
Br2 Zn2 Zn2X O2 -123.45(9) . . . . ?
Cl2X Zn2 Zn2X O2 -123.45(9) . . . . ?
O2 Zn2 Zn2X O5 -104.00(19) . . . . ?
O5X Zn2 Zn2X O5 14.5(6) . . . . ?
Br2 Zn2 Zn2X O5 132.55(18) . . . . ?
Cl2X Zn2 Zn2X O5 132.55(18) . . . . ?
O5 Zn2 Zn2X N5X -19.2(11) . . . . ?
O2 Zn2 Zn2X N5X -123.2(11) . . . . ?
O5X Zn2 Zn2X N5X -4.6(13) . . . . ?
Cl2X Zn2 Zn2X N5X 113.4(11) . . . . ?
O5 Zn2 Zn2X Br2 -132.55(18) . . . . ?
O2 Zn2 Zn2X Br2 123.45(9) . . . . ?
O5X Zn2 Zn2X Br2 -118.0(6) . . . . ?
O5 Zn2 Zn2X Cl2X -132.55(18) . . . . ?
O2 Zn2 Zn2X Cl2X 123.45(9) . . . . ?
O5X Zn2 Zn2X Cl2X -118.0(6) . . . . ?
O5 Zn2 Zn2X Zn2X -17.26(17) . . . 7_575 ?
O2 Zn2 Zn2X Zn2X -121.26(10) . . . 7_575 ?
O5X Zn2 Zn2X Zn2X -2.7(6) . . . 7_575 ?
Br2 Zn2 Zn2X Zn2X 115.29(7) . . . 7_575 ?
Cl2X Zn2 Zn2X Zn2X 115.29(7) . . . 7_575 ?
Zn1 O1 C1 C2 -80.3(4) . . . . ?
Mg1 O1 C1 C2 89.1(3) . . . . ?
Zn1 O1 C1 C6 105.3(3) . . . . ?
Mg1 O1 C1 C6 -85.4(3) . . . . ?
O1 C1 C2 C3 -176.9(3) . . . . ?
C6 C1 C2 C3 -2.5(5) . . . . ?
O1 C1 C2 C44 -2.8(5) . . . . ?
C6 C1 C2 C44 171.6(3) . . . . ?
C1 C2 C3 C4 1.0(5) . . . . ?
C44 C2 C3 C4 -173.4(3) . . . . ?
C2 C3 C4 C5 0.2(5) . . . . ?
C2 C3 C4 C7 -178.7(3) . . . . ?
C3 C4 C5 C6 0.2(5) . . . . ?
C7 C4 C5 C6 179.1(3) . . . . ?
Zn2 O5 O5X Zn2 140.0(3) 7_575 . . . ?
Zn2X O5 O5X Zn2 17.0(5) . . . . ?
Zn2X O5 O5X Zn2 123.0(7) 7_575 . . . ?
Zn2 O5 O5X Zn2 -140.0(3) . . . 7_575 ?
Zn2X O5 O5X Zn2 -123.0(7) . . . 7_575 ?
Zn2X O5 O5X Zn2 -16.9(5) 7_575 . . 7_575 ?
C4 C5 C6 C1 -1.7(5) . . . . ?
C4 C5 C6 C11 173.5(3) . . . . ?
O1 C1 C6 C5 177.3(3) . . . . ?
C2 C1 C6 C5 2.8(5) . . . . ?
O1 C1 C6 C11 2.3(5) . . . . ?
C2 C1 C6 C11 -172.2(3) . . . . ?
C3 C4 C7 C10 -10.9(6) . . . . ?
C5 C4 C7 C10 170.2(4) . . . . ?
C3 C4 C7 C8 110.1(5) . . . . ?
C5 C4 C7 C8 -68.8(5) . . . . ?
C3 C4 C7 C9 -131.1(4) . . . . ?
C5 C4 C7 C9 50.0(5) . . . . ?
C5 C6 C11 C13 -78.8(4) . . . . ?
C1 C6 C11 C13 96.2(4) . . . . ?
Zn2 O2 C12 C17 92.1(4) . . . . ?
Zn2X O2 C12 C17 62.2(4) . . . . ?
Mg1 O2 C12 C17 -88.2(4) . . . . ?
Zn2 O2 C12 C13 -90.5(4) . . . . ?
Zn2X O2 C12 C13 -120.4(3) . . . . ?
Mg1 O2 C12 C13 89.2(4) . . . . ?
O2 C12 C13 C14 179.2(4) . . . . ?
C17 C12 C13 C14 -3.5(6) . . . . ?
O2 C12 C13 C11 -4.9(5) . . . . ?
C17 C12 C13 C11 172.5(3) . . . . ?
C6 C11 C13 C14 82.7(4) . . . . ?
C6 C11 C13 C12 -93.2(4) . . . . ?
C12 C13 C14 C15 0.7(7) . . . . ?
C11 C13 C14 C15 -175.2(4) . . . . ?
C13 C14 C15 C16 1.5(7) . . . . ?
C13 C14 C15 C18 179.9(5) . . . . ?
C14 C15 C16 C17 -1.1(7) . . . . ?
C18 C15 C16 C17 -179.5(5) . . . . ?
C15 C16 C17 C12 -1.5(6) . . . . ?
C15 C16 C17 C22 174.6(4) . . . . ?
O2 C12 C17 C16 -178.8(4) . . . . ?
C13 C12 C17 C16 3.8(6) . . . . ?
O2 C12 C17 C22 5.2(6) . . . . ?
C13 C12 C17 C22 -172.2(4) . . . . ?
C16 C15 C18 C19 117.3(5) . . . . ?
C14 C15 C18 C19 -61.0(6) . . . . ?
C16 C15 C18 C21 -5.6(8) . . . . ?
C14 C15 C18 C21 176.1(5) . . . . ?
C16 C15 C18 C20 -122.0(6) . . . . ?
C14 C15 C18 C20 59.7(7) . . . . ?
C16 C17 C22 C24 -81.4(5) . . . . ?
C12 C17 C22 C24 94.5(4) . . . . ?
Mg2 O3 C23 C24 -99.5(4) . . . . ?
Mg1 O3 C23 C24 86.8(4) . . . . ?
Mg2 O3 C23 C28 84.6(5) . . . . ?
Mg1 O3 C23 C28 -89.1(4) . . . . ?
O3 C23 C24 C25 179.9(3) . . . . ?
C28 C23 C24 C25 -4.2(5) . . . . ?
O3 C23 C24 C22 -4.2(5) . . . . ?
C28 C23 C24 C22 171.7(3) . . . . ?
C17 C22 C24 C25 83.3(4) . . . . ?
C17 C22 C24 C23 -92.5(4) . . . . ?
C23 C24 C25 C26 1.5(6) . . . . ?
C22 C24 C25 C26 -174.5(4) . . . . ?
C24 C25 C26 C27 1.9(7) . . . . ?
C24 C25 C26 C29X -163.1(9) . . . . ?
C24 C25 C26 C29 172.7(5) . . . . ?
C25 C26 C27 C28 -2.6(7) . . . . ?
C29X C26 C27 C28 160.3(11) . . . . ?
C29 C26 C27 C28 -173.8(5) . . . . ?
C26 C27 C28 C23 -0.1(7) . . . . ?
C26 C27 C28 C33 177.6(4) . . . . ?
O3 C23 C28 C27 179.4(3) . . . . ?
C24 C23 C28 C27 3.5(5) . . . . ?
O3 C23 C28 C33 1.7(5) . . . . ?
C24 C23 C28 C33 -174.2(3) . . . . ?
C25 C26 C29 C31 19.5(9) . . . . ?
C27 C26 C29 C31 -169.8(6) . . . . ?
C25 C26 C29 C32 141.0(8) . . . . ?
C27 C26 C29 C32 -48.3(10) . . . . ?
C25 C26 C29 C30 -99.7(7) . . . . ?
C27 C26 C29 C30 71.0(7) . . . . ?
C25 C26 C29X C31X 44.7(18) . . . . ?
C27 C26 C29X C31X -118.7(16) . . . . ?
C25 C26 C29X C32X 172.9(17) . . . . ?
C27 C26 C29X C32X 9(2) . . . . ?
C25 C26 C29X C30X -74.2(17) . . . . ?
C27 C26 C29X C30X 122.4(15) . . . . ?
C27 C28 C33 C35 -84.2(4) . . . . ?
C23 C28 C33 C35 93.5(4) . . . . ?
Mg1 O4 C34 C39 -87.4(4) . . . . ?
Mg1 O4 C34 C35 89.3(3) . . . . ?
O4 C34 C35 C36 -178.8(3) . . . . ?
C39 C34 C35 C36 -2.1(5) . . . . ?
O4 C34 C35 C33 -0.8(5) . . . . ?
C39 C34 C35 C33 175.9(3) . . . . ?
C28 C33 C35 C36 89.0(4) . . . . ?
C28 C33 C35 C34 -88.8(4) . . . . ?
C34 C35 C36 C37 0.6(6) . . . . ?
C33 C35 C36 C37 -177.3(4) . . . . ?
C35 C36 C37 C38 0.9(6) . . . . ?
C35 C36 C37 C40 -177.3(4) . . . . ?
C36 C37 C38 C39 -1.0(6) . . . . ?
C40 C37 C38 C39 177.3(4) . . . . ?
O4 C34 C39 C38 178.7(3) . . . . ?
C35 C34 C39 C38 2.0(5) . . . . ?
O4 C34 C39 C44 2.1(5) . . . . ?
C35 C34 C39 C44 -174.6(3) . . . . ?
C37 C38 C39 C34 -0.4(6) . . . . ?
C37 C38 C39 C44 176.2(4) . . . . ?
C36 C37 C40 C43X 175.8(18) . . . . ?
C38 C37 C40 C43X -2.4(18) . . . . ?
C36 C37 C40 C41 -7.8(9) . . . . ?
C38 C37 C40 C41 174.0(7) . . . . ?
C36 C37 C40 C41X 29.7(18) . . . . ?
C38 C37 C40 C41X -148.4(17) . . . . ?
C36 C37 C40 C42 -133.7(5) . . . . ?
C38 C37 C40 C42 48.1(6) . . . . ?
C36 C37 C40 C43 112.8(5) . . . . ?
C38 C37 C40 C43 -65.4(6) . . . . ?
C36 C37 C40 C42X -72.5(14) . . . . ?
C38 C37 C40 C42X 109.3(14) . . . . ?
C34 C39 C44 C2 89.0(4) . . . . ?
C38 C39 C44 C2 -87.6(4) . . . . ?
C1 C2 C44 C39 -97.2(4) . . . . ?
C3 C2 C44 C39 77.0(4) . . . . ?
Mg2 N4 C51 C51 174(3) . . . 7_575 ?
Mg2 N5 C53 C54 0.000(19) . . . . ?
Mg2 N5X C53X C54X 180.000(11) . . . . ?
Zn2X N5X C53X C54X 46.0(9) . . . . ?
Zn2X N5X C53X C54X -46.0(9) 7_575 . . . ?
